data_2214049
loop_
_publ_author_name
'Xuan, Xiao-Peng'
'Zhao, Pei-Zheng'
'Zhang, Shu-Xia'

_publ_section_title
(Benzoato-\k^2^<i>O</i>,<i>O</i>')chlorido(2,9-dimethyl-1,10-phenanthroline-\k^2^<i>N</i>,<i>N</i>')copper(II)
_journal_coeditor_code BH2106
_journal_issue 7
_journal_name_full 'Acta Crystallographica Section E'
_journal_page_first m1817
_journal_page_last m1817
_journal_paper_doi 10.1107/S1600536807026773
_journal_volume 63
_journal_year 2007
_chemical_formula_iupac '[Cu (C7 H5 O2) Cl (C14 H12 N2)]'
_chemical_formula_moiety 'C21 H17 Cl Cu N2 O2'
_chemical_formula_sum 'C21 H17 Cl Cu N2 O2'
_chemical_formula_weight 428.36
_chemical_name_systematic
;
(Benzoato-\k^2^O,O')chlorido(2,9-dimethyl-1,10-phenanthroline-
\k^2^N,N')copper(II)
;
_space_group_IT_number 14
_symmetry_cell_setting monoclinic
_symmetry_space_group_name_Hall '-P 2yn'
_symmetry_space_group_name_H-M 'P 1 21/n 1'
_atom_sites_solution_hydrogens geom
_atom_sites_solution_primary direct
_atom_sites_solution_secondary difmap
_audit_creation_method SHELXL97
_cell_angle_alpha 90.00
_cell_angle_beta 104.6100(10)
_cell_angle_gamma 90.00
_cell_formula_units_Z 4
_cell_length_a 8.0991(8)
_cell_length_b 15.9385(15)
_cell_length_c 15.0440(14)
_cell_measurement_reflns_used 4230
_cell_measurement_temperature 291(2)
_cell_measurement_theta_max 22.05
_cell_measurement_theta_min 2.62
_cell_volume 1879.2(3)
_computing_cell_refinement 'SAINT (Bruker, 1997)'
_computing_data_collection 'SMART (Bruker, 1997)'
_computing_data_reduction SAINT
_computing_molecular_graphics 'SHELXTL (Bruker, 1997)'
_computing_publication_material SHELXTL
_computing_structure_refinement 'SHELXL97 (Sheldrick, 1997)'
_computing_structure_solution 'SHELXS97 (Sheldrick, 1997)'
_diffrn_ambient_temperature 291(2)
_diffrn_measured_fraction_theta_full 0.999
_diffrn_measured_fraction_theta_max 0.999
_diffrn_measurement_device_type 'SMART CCD area-detector'
_diffrn_measurement_method '\f and \w scans'
_diffrn_radiation_monochromator graphite
_diffrn_radiation_source 'fine-focus sealed tube'
_diffrn_radiation_type MoK\a
_diffrn_radiation_wavelength 0.71073
_diffrn_reflns_av_R_equivalents 0.0208
_diffrn_reflns_av_sigmaI/netI 0.0182
_diffrn_reflns_limit_h_max 9
_diffrn_reflns_limit_h_min -9
_diffrn_reflns_limit_k_max 19
_diffrn_reflns_limit_k_min -19
_diffrn_reflns_limit_l_max 18
_diffrn_reflns_limit_l_min -18
_diffrn_reflns_number 14114
_diffrn_reflns_theta_full 25.50
_diffrn_reflns_theta_max 25.50
_diffrn_reflns_theta_min 2.56
_diffrn_standards_decay_% 0
_diffrn_standards_interval_count 0
_diffrn_standards_interval_time 0
_diffrn_standards_number 0
_exptl_absorpt_coefficient_mu 1.323
_exptl_absorpt_correction_T_max 0.727
_exptl_absorpt_correction_T_min 0.634
_exptl_absorpt_correction_type multi-scan
_exptl_absorpt_process_details '(SADABS; Bruker, 1997)'
_exptl_crystal_colour blue
_exptl_crystal_density_diffrn 1.514
_exptl_crystal_density_method 'not measured'
_exptl_crystal_description block
_exptl_crystal_F_000 876
_exptl_crystal_size_max 0.36
_exptl_crystal_size_mid 0.27
_exptl_crystal_size_min 0.24
_refine_diff_density_max 0.551
_refine_diff_density_min -0.280
_refine_ls_extinction_method none
_refine_ls_goodness_of_fit_ref 1.027
_refine_ls_hydrogen_treatment constr
_refine_ls_matrix_type full
_refine_ls_number_parameters 246
_refine_ls_number_reflns 3499
_refine_ls_number_restraints 0
_refine_ls_restrained_S_all 1.027
_refine_ls_R_factor_all 0.0561
_refine_ls_R_factor_gt 0.0399
_refine_ls_shift/su_max 0.000
_refine_ls_shift/su_mean 0.000
_refine_ls_structure_factor_coef Fsqd
_refine_ls_weighting_details 'calc w=1/[\s^2^(Fo^2^)+(0.0601P)^2^+0.8256P] where P=(Fo^2^+2Fc^2^)/3'
_refine_ls_weighting_scheme calc
_refine_ls_wR_factor_gt 0.1052
_refine_ls_wR_factor_ref 0.1177
_reflns_number_gt 2627
_reflns_number_total 3499
_reflns_threshold_expression I>2\s(I)
_cod_data_source_file bh2106.cif
_cod_data_source_block I
_cod_original_sg_symbol_H-M 'P 21/n'
_cod_database_code 2214049
_cod_database_fobs_code 2214049

loop_
_symmetry_equiv_pos_as_xyz
'x, y, z'
'-x+1/2, y+1/2, -z+1/2'
'-x, -y, -z'
'x-1/2, -y-1/2, z-1/2'

loop_
_atom_site_type_symbol
_atom_site_label
_atom_site_fract_x
_atom_site_fract_y
_atom_site_fract_z
_atom_site_U_iso_or_equiv
_atom_site_adp_type
_atom_site_calc_flag
_atom_site_refinement_flags
_atom_site_occupancy
Cu Cu1 0.25490(5) 0.18713(2) 0.62658(3) 0.06726(17) Uani d . 1
Cl Cl1 0.51574(12) 0.20729(7) 0.72554(7) 0.0892(3) Uani d . 1
O O1 0.0325(3) 0.23262(14) 0.6526(2) 0.0883(7) Uani d . 1
O O2 0.1888(4) 0.30772(16) 0.5907(2) 0.1047(9) Uani d . 1
N N1 0.2118(3) 0.06795(16) 0.6532(2) 0.0692(7) Uani d . 1
N N2 0.2893(3) 0.13257(18) 0.50468(17) 0.0654(7) Uani d . 1
C C1 0.3686(5) 0.2577(3) 0.4339(3) 0.0989(13) Uani d . 1
H H1A 0.2619 0.2872 0.4191 0.148 Uiso calc R 1
H H1B 0.4306 0.2704 0.3890 0.148 Uiso calc R 1
H H1C 0.4344 0.2747 0.4936 0.148 Uiso calc R 1
C C2 0.3361(4) 0.1660(3) 0.4340(2) 0.0798(10) Uani d . 1
C C3 0.3579(5) 0.1140(4) 0.3609(3) 0.1068(15) Uani d . 1
H H3 0.3925 0.1375 0.3120 0.128 Uiso calc R 1
C C4 0.3290(5) 0.0311(4) 0.3621(3) 0.1126(17) Uani d . 1
H H4 0.3411 -0.0019 0.3132 0.135 Uiso calc R 1
C C5 0.2808(4) -0.0064(3) 0.4361(3) 0.0914(12) Uani d . 1
C C6 0.2490(6) -0.0936(3) 0.4431(4) 0.1109(17) Uani d . 1
H H6 0.2599 -0.1295 0.3961 0.133 Uiso calc R 1
C C7 0.2039(6) -0.1248(3) 0.5157(4) 0.1129(17) Uani d . 1
H H7 0.1829 -0.1821 0.5178 0.135 Uiso calc R 1
C C8 0.1869(4) -0.0736(2) 0.5896(3) 0.0878(12) Uani d . 1
C C9 0.1446(5) -0.1015(3) 0.6678(4) 0.1085(15) Uani d . 1
H H9 0.1211 -0.1580 0.6738 0.130 Uiso calc R 1
C C10 0.1370(6) -0.0480(3) 0.7348(4) 0.1115(15) Uani d . 1
H H10 0.1088 -0.0679 0.7872 0.134 Uiso calc R 1
C C11 0.1711(5) 0.0386(2) 0.7277(3) 0.0916(11) Uani d . 1
C C12 0.1657(7) 0.0984(3) 0.8021(3) 0.1284(19) Uani d . 1
H H12A 0.2645 0.1340 0.8135 0.193 Uiso calc R 1
H H12B 0.1647 0.0680 0.8570 0.193 Uiso calc R 1
H H12C 0.0645 0.1321 0.7842 0.193 Uiso calc R 1
C C13 0.2195(4) 0.0140(2) 0.5848(3) 0.0703(9) Uani d . 1
C C14 0.2637(4) 0.0475(2) 0.5068(2) 0.0702(9) Uani d . 1
C C15 0.0574(4) 0.30065(18) 0.6177(2) 0.0618(7) Uani d . 1
C C16 -0.0696(4) 0.36993(19) 0.60953(19) 0.0636(7) Uani d . 1
C C17 -0.2333(4) 0.3520(3) 0.6138(2) 0.0802(10) Uani d . 1
H H17 -0.2644 0.2972 0.6234 0.096 Uiso calc R 1
C C18 -0.3518(5) 0.4165(3) 0.6036(3) 0.1022(13) Uani d . 1
H H18 -0.4641 0.4044 0.6037 0.123 Uiso calc R 1
C C19 -0.3057(7) 0.4971(3) 0.5935(3) 0.1080(14) Uani d . 1
H H19 -0.3858 0.5399 0.5882 0.130 Uiso calc R 1
C C20 -0.1434(7) 0.5157(3) 0.5911(3) 0.1134(15) Uani d . 1
H H20 -0.1113 0.5712 0.5859 0.136 Uiso calc R 1
C C21 -0.0254(5) 0.4515(2) 0.5965(3) 0.0924(11) Uani d . 1
H H21 0.0840 0.4637 0.5912 0.111 Uiso calc R 1

loop_
_atom_site_aniso_label
_atom_site_aniso_U_11
_atom_site_aniso_U_22
_atom_site_aniso_U_33
_atom_site_aniso_U_12
_atom_site_aniso_U_13
_atom_site_aniso_U_23
Cu1 0.0660(3) 0.0575(2) 0.0816(3) 0.00553(17) 0.0248(2) 0.00678(18)
Cl1 0.0797(6) 0.0941(7) 0.0833(6) -0.0101(5) 0.0008(4) -0.0077(5)
O1 0.0784(15) 0.0559(14) 0.136(2) 0.0059(11) 0.0374(15) 0.0078(14)
O2 0.104(2) 0.0773(17) 0.156(3) 0.0294(14) 0.0753(19) 0.0437(16)
N1 0.0591(14) 0.0613(15) 0.0919(19) 0.0120(12) 0.0276(13) 0.0080(14)
N2 0.0464(13) 0.0868(19) 0.0587(15) 0.0011(12) 0.0053(11) -0.0053(13)
C1 0.088(3) 0.136(4) 0.073(2) -0.009(3) 0.0217(19) 0.023(2)
C2 0.0550(18) 0.120(3) 0.0585(19) -0.0011(18) 0.0035(15) -0.005(2)
C3 0.070(2) 0.185(5) 0.061(2) 0.000(3) 0.0065(17) -0.010(3)
C4 0.075(3) 0.166(5) 0.083(3) 0.019(3) -0.005(2) -0.051(3)
C5 0.056(2) 0.114(3) 0.088(3) 0.0143(19) -0.0118(18) -0.034(2)
C6 0.082(3) 0.095(3) 0.129(4) 0.019(2) -0.022(3) -0.055(3)
C7 0.078(3) 0.077(3) 0.154(5) 0.007(2) -0.027(3) -0.029(3)
C8 0.0470(17) 0.070(2) 0.130(3) 0.0055(15) -0.008(2) -0.008(2)
C9 0.068(2) 0.082(3) 0.166(5) -0.002(2) 0.012(3) 0.030(3)
C10 0.096(3) 0.096(3) 0.154(4) 0.013(3) 0.054(3) 0.046(3)
C11 0.086(2) 0.080(2) 0.121(3) 0.018(2) 0.049(2) 0.028(2)
C12 0.176(5) 0.116(4) 0.123(4) 0.040(3) 0.095(4) 0.039(3)
C13 0.0426(15) 0.065(2) 0.095(2) 0.0062(13) 0.0038(15) -0.0020(18)
C14 0.0411(15) 0.081(2) 0.077(2) 0.0106(14) -0.0052(14) -0.0212(18)
C15 0.0630(18) 0.0551(18) 0.0635(18) -0.0012(13) 0.0090(14) -0.0038(14)
C16 0.0710(19) 0.0636(18) 0.0524(16) 0.0075(15) 0.0087(14) -0.0029(13)
C17 0.071(2) 0.082(2) 0.087(2) 0.0052(18) 0.0190(18) -0.0189(19)
C18 0.080(3) 0.117(4) 0.112(3) 0.020(2) 0.027(2) -0.019(3)
C19 0.112(4) 0.102(3) 0.110(3) 0.046(3) 0.030(3) -0.001(3)
C20 0.123(4) 0.077(3) 0.145(4) 0.033(3) 0.042(3) 0.029(3)
C21 0.090(3) 0.071(2) 0.120(3) 0.0204(19) 0.035(2) 0.022(2)

loop_
_atom_type_symbol
_atom_type_description
_atom_type_scat_dispersion_real
_atom_type_scat_dispersion_imag
_atom_type_scat_source
C C 0.0033 0.0016 'International Tables Vol C Tables 4.2.6.8 and 6.1.1.4'
H H 0.0000 0.0000 'International Tables Vol C Tables 4.2.6.8 and 6.1.1.4'
N N 0.0061 0.0033 'International Tables Vol C Tables 4.2.6.8 and 6.1.1.4'
O O 0.0106 0.0060 'International Tables Vol C Tables 4.2.6.8 and 6.1.1.4'
Cl Cl 0.1484 0.1585 'International Tables Vol C Tables 4.2.6.8 and 6.1.1.4'
Cu Cu 0.3201 1.2651 'International Tables Vol C Tables 4.2.6.8 and 6.1.1.4'

loop_
_geom_angle_atom_site_label_1
_geom_angle_atom_site_label_2
_geom_angle_atom_site_label_3
_geom_angle
N1 Cu1 O2 155.33(11)
N1 Cu1 O1 95.23(10)
O2 Cu1 O1 62.29(10)
N1 Cu1 N2 81.37(12)
O2 Cu1 N2 104.05(12)
O1 Cu1 N2 128.40(10)
N1 Cu1 Cl1 100.58(8)
O2 Cu1 Cl1 100.31(11)
O1 Cu1 Cl1 122.31(8)
N2 Cu1 Cl1 108.78(7)
N1 Cu1 C15 125.70(10)
O2 Cu1 C15 31.05(10)
O1 Cu1 C15 31.25(9)
N2 Cu1 C15 119.69(10)
Cl1 Cu1 C15 115.18(8)
C15 O1 Cu1 89.06(19)
C15 O2 Cu1 91.0(2)
C11 N1 C13 119.1(3)
C11 N1 Cu1 126.7(3)
C13 N1 Cu1 114.1(2)
C2 N2 C14 119.4(3)
C2 N2 Cu1 131.1(3)
C14 N2 Cu1 109.4(2)
C2 C1 H1A 109.5
C2 C1 H1B 109.5
H1A C1 H1B 109.5
C2 C1 H1C 109.5
H1A C1 H1C 109.5
H1B C1 H1C 109.5
N2 C2 C3 120.0(4)
N2 C2 C1 118.9(3)
C3 C2 C1 121.1(4)
C4 C3 C2 120.5(4)
C4 C3 H3 119.8
C2 C3 H3 119.8
C3 C4 C5 121.0(4)
C3 C4 H4 119.5
C5 C4 H4 119.5
C14 C5 C4 116.3(4)
C14 C5 C6 119.2(5)
C4 C5 C6 124.5(5)
C7 C6 C5 121.2(5)
C7 C6 H6 119.4
C5 C6 H6 119.4
C6 C7 C8 122.1(5)
C6 C7 H7 119.0
C8 C7 H7 119.0
C9 C8 C7 125.4(5)
C9 C8 C13 116.6(4)
C7 C8 C13 117.9(5)
C10 C9 C8 120.5(4)
C10 C9 H9 119.8
C8 C9 H9 119.8
C9 C10 C11 121.3(5)
C9 C10 H10 119.4
C11 C10 H10 119.4
N1 C11 C10 120.0(4)
N1 C11 C12 118.2(4)
C10 C11 C12 121.8(4)
C11 C12 H12A 109.5
C11 C12 H12B 109.5
H12A C12 H12B 109.5
C11 C12 H12C 109.5
H12A C12 H12C 109.5
H12B C12 H12C 109.5
N1 C13 C14 117.4(3)
N1 C13 C8 122.5(4)
C14 C13 C8 120.1(4)
N2 C14 C5 122.8(4)
N2 C14 C13 117.6(3)
C5 C14 C13 119.5(4)
O2 C15 O1 117.6(3)
O2 C15 C16 122.5(3)
O1 C15 C16 119.9(3)
O2 C15 Cu1 57.96(16)
O1 C15 Cu1 59.69(16)
C16 C15 Cu1 178.1(2)
C17 C16 C21 119.5(3)
C17 C16 C15 119.7(3)
C21 C16 C15 120.8(3)
C16 C17 C18 119.2(4)
C16 C17 H17 120.4
C18 C17 H17 120.4
C19 C18 C17 120.8(4)
C19 C18 H18 119.6
C17 C18 H18 119.6
C20 C19 C18 120.3(4)
C20 C19 H19 119.8
C18 C19 H19 119.8
C19 C20 C21 119.6(4)
C19 C20 H20 120.2
C21 C20 H20 120.2
C16 C21 C20 120.3(4)
C16 C21 H21 119.8
C20 C21 H21 119.8

loop_
_geom_bond_atom_site_label_1
_geom_bond_atom_site_label_2
_geom_bond_distance
Cu1 N1 1.990(3)
Cu1 O2 2.031(2)
Cu1 O1 2.069(2)
Cu1 N2 2.111(3)
Cu1 Cl1 2.2795(10)
Cu1 C15 2.396(3)
O1 C15 1.243(4)
O2 C15 1.236(4)
N1 C11 1.330(5)
N1 C13 1.356(4)
N2 C2 1.328(4)
N2 C14 1.374(4)
C1 C2 1.485(5)
C1 H1A 0.9600
C1 H1B 0.9600
C1 H1C 0.9600
C2 C3 1.424(6)
C3 C4 1.342(7)
C3 H3 0.9300
C4 C5 1.402(7)
C4 H4 0.9300
C5 C14 1.401(5)
C5 C6 1.423(6)
C6 C7 1.333(7)
C6 H6 0.9300
C7 C8 1.414(6)
C7 H7 0.9300
C8 C9 1.379(6)
C8 C13 1.426(5)
C9 C10 1.334(7)
C9 H9 0.9300
C10 C11 1.417(6)
C10 H10 0.9300
C11 C12 1.480(6)
C12 H12A 0.9600
C12 H12B 0.9600
C12 H12C 0.9600
C13 C14 1.414(5)
C15 C16 1.493(4)
C16 C17 1.374(5)
C16 C21 1.376(5)
C17 C18 1.389(5)
C17 H17 0.9300
C18 C19 1.357(6)
C18 H18 0.9300
C19 C20 1.357(6)
C19 H19 0.9300
C20 C21 1.388(5)
C20 H20 0.9300
C21 H21 0.9300

loop_
_geom_torsion_atom_site_label_1
_geom_torsion_atom_site_label_2
_geom_torsion_atom_site_label_3
_geom_torsion_atom_site_label_4
_geom_torsion
N1 Cu1 O1 C15 -168.1(2)
O2 Cu1 O1 C15 1.2(2)
N2 Cu1 O1 C15 -85.0(2)
Cl1 Cu1 O1 C15 85.9(2)
N1 Cu1 O2 C15 25.0(5)
O1 Cu1 O2 C15 -1.2(2)
N2 Cu1 O2 C15 125.1(2)
Cl1 Cu1 O2 C15 -122.4(2)
O2 Cu1 N1 C11 -74.0(4)
O1 Cu1 N1 C11 -50.8(3)
N2 Cu1 N1 C11 -178.9(3)
Cl1 Cu1 N1 C11 73.4(3)
C15 Cu1 N1 C11 -58.4(3)
O2 Cu1 N1 C13 103.2(3)
O1 Cu1 N1 C13 126.3(2)
N2 Cu1 N1 C13 -1.8(2)
Cl1 Cu1 N1 C13 -109.4(2)
C15 Cu1 N1 C13 118.8(2)
N1 Cu1 N2 C2 -176.2(3)
O2 Cu1 N2 C2 28.4(3)
O1 Cu1 N2 C2 94.0(3)
Cl1 Cu1 N2 C2 -77.9(3)
C15 Cu1 N2 C2 57.5(3)
N1 Cu1 N2 C14 0.52(18)
O2 Cu1 N2 C14 -154.91(19)
O1 Cu1 N2 C14 -89.3(2)
Cl1 Cu1 N2 C14 98.83(17)
C15 Cu1 N2 C14 -125.84(18)
C14 N2 C2 C3 0.5(4)
Cu1 N2 C2 C3 177.0(2)
C14 N2 C2 C1 -178.1(3)
Cu1 N2 C2 C1 -1.7(4)
N2 C2 C3 C4 1.0(6)
C1 C2 C3 C4 179.6(4)
C2 C3 C4 C5 -1.6(6)
C3 C4 C5 C14 0.6(6)
C3 C4 C5 C6 -179.5(4)
C14 C5 C6 C7 -0.2(6)
C4 C5 C6 C7 179.9(4)
C5 C6 C7 C8 -0.7(7)
C6 C7 C8 C9 -178.5(4)
C6 C7 C8 C13 0.1(6)
C7 C8 C9 C10 178.0(4)
C13 C8 C9 C10 -0.6(6)
C8 C9 C10 C11 0.3(7)
C13 N1 C11 C10 0.2(5)
Cu1 N1 C11 C10 177.2(3)
C13 N1 C11 C12 179.2(3)
Cu1 N1 C11 C12 -3.8(5)
C9 C10 C11 N1 -0.1(7)
C9 C10 C11 C12 -179.1(5)
C11 N1 C13 C14 -179.8(3)
Cu1 N1 C13 C14 2.8(3)
C11 N1 C13 C8 -0.5(5)
Cu1 N1 C13 C8 -177.9(2)
C9 C8 C13 N1 0.7(5)
C7 C8 C13 N1 -178.0(3)
C9 C8 C13 C14 -180.0(3)
C7 C8 C13 C14 1.3(4)
C2 N2 C14 C5 -1.6(4)
Cu1 N2 C14 C5 -178.7(2)
C2 N2 C14 C13 177.9(3)
Cu1 N2 C14 C13 0.8(3)
C4 C5 C14 N2 1.0(4)
C6 C5 C14 N2 -178.9(3)
C4 C5 C14 C13 -178.5(3)
C6 C5 C14 C13 1.6(5)
N1 C13 C14 N2 -2.4(4)
C8 C13 C14 N2 178.3(3)
N1 C13 C14 C5 177.2(3)
C8 C13 C14 C5 -2.2(4)
Cu1 O2 C15 O1 2.0(3)
Cu1 O2 C15 C16 -177.8(3)
Cu1 O1 C15 O2 -2.0(3)
Cu1 O1 C15 C16 177.8(2)
N1 Cu1 C15 O2 -167.4(2)
O1 Cu1 C15 O2 177.9(4)
N2 Cu1 C15 O2 -66.1(3)
Cl1 Cu1 C15 O2 66.6(3)
N1 Cu1 C15 O1 14.6(2)
O2 Cu1 C15 O1 -177.9(4)
N2 Cu1 C15 O1 116.0(2)
Cl1 Cu1 C15 O1 -111.34(19)
O2 C15 C16 C17 160.2(3)
O1 C15 C16 C17 -19.6(4)
O2 C15 C16 C21 -18.9(5)
O1 C15 C16 C21 161.3(3)
C21 C16 C17 C18 0.9(5)
C15 C16 C17 C18 -178.3(3)
C16 C17 C18 C19 -2.8(6)
C17 C18 C19 C20 1.5(7)
C18 C19 C20 C21 1.8(8)
C17 C16 C21 C20 2.4(6)
C15 C16 C21 C20 -178.5(4)
C19 C20 C21 C16 -3.8(7)
